data_4038886
loop_
_publ_author_name
'Beesu, Mallesh'
'Mehta, Goverdhan'

_publ_section_title
;
 Orthogonal Strapping of o-Haloaryl Ynones with Pyrazolones: A One-Pot,
 Domino Process toward Spiropyrazolones
;
_journal_name_full 'The Journal of Organic Chemistry'
_journal_paper_doi 10.1021/acs.joc.0c02087
_journal_year 2020
_chemical_formula_moiety '2(C24 H17 N3 O2)'
_chemical_formula_sum 'C48 H34 N6 O4'
_chemical_formula_weight 758.81
_space_group_crystal_system triclinic
_space_group_IT_number 2
_space_group_name_Hall '-P 1'
_space_group_name_H-M_alt 'P -1'
_atom_sites_solution_hydrogens geom
_audit_creation_date 2019-12-04
_audit_creation_method
;
Olex2 1.2
(compiled 2018.05.29 svn.r3508 for OlexSys, GUI svn.r5506)
;
_cell_angle_alpha 95.554(4)
_cell_angle_beta 95.804(4)
_cell_angle_gamma 96.061(4)
_cell_formula_units_Z 2
_cell_length_a 7.9652(7)
_cell_length_b 8.0725(8)
_cell_length_c 30.441(3)
_cell_measurement_reflns_used 9908
_cell_measurement_temperature 100(2)
_cell_measurement_theta_max 22.41
_cell_measurement_theta_min 2.58
_cell_volume 1925.0(3)
_computing_cell_refinement 'SAINT v8.37A (Bruker, 2015)'
_computing_data_reduction 'SAINT v8.37A (Bruker, 2015)'
_computing_molecular_graphics 'Olex2 (Dolomanov et al., 2009)'
_computing_publication_material 'Olex2 (Dolomanov et al., 2009)'
_computing_structure_refinement 'ShelXL (Sheldrick, 2015)'
_computing_structure_solution 'SHELXT 2014/5 (Sheldrick, 2014)'
_diffrn_ambient_temperature 100.0
_diffrn_measured_fraction_theta_full 0.998
_diffrn_measured_fraction_theta_max 0.995
_diffrn_measurement_device_type 'Bruker APEX-II CCD'
_diffrn_measurement_method '\f and \w scans'
_diffrn_radiation_type MoK\a
_diffrn_radiation_wavelength 0.71073
_diffrn_reflns_av_R_equivalents 0.1784
_diffrn_reflns_av_unetI/netI 0.0958
_diffrn_reflns_Laue_measured_fraction_full 0.998
_diffrn_reflns_Laue_measured_fraction_max 0.995
_diffrn_reflns_limit_h_max 10
_diffrn_reflns_limit_h_min -10
_diffrn_reflns_limit_k_max 10
_diffrn_reflns_limit_k_min -10
_diffrn_reflns_limit_l_max 39
_diffrn_reflns_limit_l_min -39
_diffrn_reflns_number 83127
_diffrn_reflns_point_group_measured_fraction_full 0.998
_diffrn_reflns_point_group_measured_fraction_max 0.995
_diffrn_reflns_theta_full 25.242
_diffrn_reflns_theta_max 27.562
_diffrn_reflns_theta_min 2.552
_diffrn_standards_number 0
_exptl_absorpt_coefficient_mu 0.085
_exptl_absorpt_correction_T_max 0.7456
_exptl_absorpt_correction_T_min 0.6411
_exptl_absorpt_correction_type multi-scan
_exptl_absorpt_process_details
'SADABS-2014/5 (Bruker,2014/5) was used for absorption correction. wR2(int) was 0.1492 before and 0.0765 after correction. The Ratio of minimum to maximum transmission is 0.8598. The \l/2 correction factor is 0.00150.'
_exptl_crystal_colour 'clear whiteish colourless'
_exptl_crystal_colour_lustre clear
_exptl_crystal_colour_modifier whiteish
_exptl_crystal_colour_primary colourless
_exptl_crystal_density_diffrn 1.309
_exptl_crystal_description block
_exptl_crystal_F_000 792
_exptl_crystal_size_max 0.22
_exptl_crystal_size_mid 0.21
_exptl_crystal_size_min 0.2
_refine_diff_density_max 0.289
_refine_diff_density_min -0.311
_refine_diff_density_rms 0.059
_refine_ls_extinction_method none
_refine_ls_goodness_of_fit_ref 1.077
_refine_ls_hydrogen_treatment constr
_refine_ls_matrix_type full
_refine_ls_number_parameters 525
_refine_ls_number_reflns 8872
_refine_ls_number_restraints 0
_refine_ls_restrained_S_all 1.077
_refine_ls_R_factor_all 0.1772
_refine_ls_R_factor_gt 0.0851
_refine_ls_shift/su_max 0.000
_refine_ls_shift/su_mean 0.000
_refine_ls_structure_factor_coef Fsqd
_refine_ls_weighting_details 'w=1/[\s^2^(Fo^2^)+(0.0627P)^2^+1.9643P] where P=(Fo^2^+2Fc^2^)/3'
_refine_ls_weighting_scheme calc
_refine_ls_wR_factor_gt 0.1762
_refine_ls_wR_factor_ref 0.2081
_reflns_Friedel_coverage 0.000
_reflns_number_gt 4615
_reflns_number_total 8872
_reflns_threshold_expression 'I > 2\s(I)'
_cod_data_source_file jo0c02087_si_002.cif
_cod_data_source_block gm129a_0m_a
_cod_database_code 4038886
_shelx_shelxl_version_number 2018/3
_shelx_space_group_comment
;
The symmetry employed for this shelxl refinement is uniquely defined
by the following loop, which should always be used as a source of
symmetry information in preference to the above space-group names.
They are only intended as comments.
;
_shelx_estimated_absorpt_t_max 0.983
_shelx_estimated_absorpt_t_min 0.981
_olex2_refinement_description
;
1. Fixed Uiso
 At 1.2 times of:
  All C(H) groups
 At 1.5 times of:
  All C(H,H,H) groups
2.a Aromatic/amide H refined with riding coordinates:
 C7(H7), C1(H1), C42(H42), C38(H38), C11(H11), C2(H2), C36(H36), C12(H12),
 C34(H34), C44(H44), C43(H43), C3(H3), C15(H15), C13(H13), C14(H14), C33(H33),
 C32(H32), C19(H19), C29(H29), C31(H31), C23(H23), C20(H20), C21(H21), C22(H22),
  C27(H27), C28(H28), C25(H25), C26(H26)
2.b Idealised Me refined as rotating group:
 C48(H48A,H48B,H48C), C17(H17A,H17B,H17C)
;
_olex2_submission_special_instructions 'No special instructions were received'

loop_
_space_group_symop_operation_xyz
'x, y, z'
'-x, -y, -z'

loop_
_atom_site_label
_atom_site_type_symbol
_atom_site_fract_x
_atom_site_fract_y
_atom_site_fract_z
_atom_site_U_iso_or_equiv
_atom_site_adp_type
_atom_site_occupancy
_atom_site_site_symmetry_order
_atom_site_calc_flag
_atom_site_refinement_flags_posn
_atom_site_refinement_flags_adp
_atom_site_refinement_flags_occupancy
_atom_site_disorder_assembly
_atom_site_disorder_group
O3 O -0.0642(3) 0.6448(3) 0.38533(8) 0.0470(6) Uani 1 1 d . . . . .
O2 O 0.2486(3) 0.5411(3) 0.11569(8) 0.0519(7) Uani 1 1 d . . . . .
N4 N 0.0941(3) 0.8971(3) 0.37912(9) 0.0357(6) Uani 1 1 d . . . . .
O1 O -0.1811(3) 0.8674(4) 0.01185(9) 0.0629(8) Uani 1 1 d . . . . .
N5 N 0.2606(3) 0.9755(3) 0.39286(9) 0.0386(7) Uani 1 1 d . . . . .
O4 O 0.3565(3) 0.3127(3) 0.48822(9) 0.0606(8) Uani 1 1 d . . . . .
N6 N 0.1215(4) 0.8286(4) 0.48521(10) 0.0448(7) Uani 1 1 d . . . . .
N3 N 0.3420(3) 0.6343(4) 0.01519(10) 0.0431(7) Uani 1 1 d . . . . .
N2 N 0.5722(3) 0.8573(4) 0.10670(9) 0.0440(7) Uani 1 1 d . . . . .
N1 N 0.5072(3) 0.7047(4) 0.12086(9) 0.0435(7) Uani 1 1 d . . . . .
C24 C 0.0649(4) 0.7418(4) 0.39281(10) 0.0337(7) Uani 1 1 d . . . . .
C9 C 0.2326(4) 0.7135(4) 0.41984(10) 0.0320(7) Uani 1 1 d . . . . .
C16 C 0.3384(4) 0.8771(4) 0.41577(10) 0.0340(7) Uani 1 1 d . . . . .
C35 C 0.1979(4) 0.9864(4) 0.14639(11) 0.0368(8) Uani 1 1 d . . . . .
C5 C 0.2377(4) 0.5681(4) 0.49028(10) 0.0352(8) Uani 1 1 d . . . . .
C8 C 0.3090(4) 0.5645(4) 0.39882(11) 0.0351(8) Uani 1 1 d . . . . .
C4 C 0.1969(4) 0.7006(4) 0.46771(11) 0.0361(8) Uani 1 1 d . . . . .
C41 C 0.2294(4) 0.7252(4) 0.03245(10) 0.0336(7) Uani 1 1 d . . . . .
C45 C 0.2843(4) 0.8027(4) 0.08015(10) 0.0317(7) Uani 1 1 d . . . . .
C47 C 0.4518(4) 0.9130(4) 0.08369(10) 0.0351(7) Uani 1 1 d . . . . .
C40 C 0.0742(4) 0.7460(4) 0.00999(11) 0.0354(8) Uani 1 1 d . . . . .
C18 C -0.0169(4) 0.9807(4) 0.35160(11) 0.0390(8) Uani 1 1 d . . . . .
C10 C 0.3589(4) 0.5706(4) 0.35314(11) 0.0390(8) Uani 1 1 d . . . . .
C37 C 0.1511(4) 0.8967(4) 0.10108(11) 0.0350(7) Uani 1 1 d . . . . .
C7 C 0.3439(4) 0.4374(4) 0.42174(11) 0.0403(8) Uani 1 1 d . . . . .
H7 H 0.389864 0.346516 0.406908 0.048 Uiso 1 1 calc R . . . .
C1 C 0.1997(4) 0.5675(5) 0.53408(11) 0.0451(9) Uani 1 1 d . . . . .
H1 H 0.226662 0.478569 0.550822 0.054 Uiso 1 1 calc R . . . .
C6 C 0.3160(4) 0.4290(4) 0.46832(12) 0.0412(8) Uani 1 1 d . . . . .
C46 C 0.3381(4) 0.6622(4) 0.10764(11) 0.0378(8) Uani 1 1 d . . . . .
C42 C 0.0358(4) 0.6699(4) -0.03347(11) 0.0435(9) Uani 1 1 d . . . . .
H42 H -0.069063 0.681620 -0.050062 0.052 Uiso 1 1 calc R . . . .
C38 C 0.0021(4) 0.9112(4) 0.07810(11) 0.0402(8) Uani 1 1 d . . . . .
H38 H -0.077241 0.969630 0.092828 0.048 Uiso 1 1 calc R . . . .
C39 C -0.0463(4) 0.8428(4) 0.03170(12) 0.0400(8) Uani 1 1 d . . . . .
C11 C 0.2487(5) 0.6050(5) 0.31759(12) 0.0481(9) Uani 1 1 d . . . . .
H11 H 0.135317 0.623256 0.321886 0.058 Uiso 1 1 calc R . . . .
C48 C 0.4778(5) 1.0700(5) 0.06272(13) 0.0490(9) Uani 1 1 d . . . . .
H48A H 0.418513 1.155704 0.077679 0.073 Uiso 1 1 calc GR . . . .
H48B H 0.432687 1.049586 0.031267 0.073 Uiso 1 1 calc GR . . . .
H48C H 0.599562 1.108957 0.065309 0.073 Uiso 1 1 calc GR . . . .
C17 C 0.5167(4) 0.9222(5) 0.43636(13) 0.0515(10) Uani 1 1 d . . . . .
H17A H 0.588747 0.843257 0.423613 0.077 Uiso 1 1 calc GR . . . .
H17B H 0.521769 0.916896 0.468486 0.077 Uiso 1 1 calc GR . . . .
H17C H 0.557029 1.036061 0.430554 0.077 Uiso 1 1 calc GR . . . .
C30 C 0.6160(5) 0.6208(6) 0.14862(12) 0.0552(11) Uani 1 1 d . . . . .
C2 C 0.1231(5) 0.6971(5) 0.55244(12) 0.0508(10) Uani 1 1 d . . . . .
H2 H 0.095783 0.699821 0.582145 0.061 Uiso 1 1 calc R . . . .
C36 C 0.1805(5) 1.1558(5) 0.15286(12) 0.0537(10) Uani 1 1 d . . . . .
H36 H 0.136848 1.210278 0.128621 0.064 Uiso 1 1 calc R . . . .
C12 C 0.5226(5) 0.5443(5) 0.34531(12) 0.0508(10) Uani 1 1 d . . . . .
H12 H 0.599626 0.519140 0.368998 0.061 Uiso 1 1 calc R . . . .
C34 C 0.2616(5) 0.9115(5) 0.18285(12) 0.0550(10) Uani 1 1 d . . . . .
H34 H 0.274924 0.795580 0.179495 0.066 Uiso 1 1 calc R . . . .
C44 C 0.3000(5) 0.5633(5) -0.02674(12) 0.0494(9) Uani 1 1 d . . . . .
H44 H 0.378562 0.498418 -0.039791 0.059 Uiso 1 1 calc R . . . .
C43 C 0.1507(5) 0.5784(5) -0.05194(12) 0.0488(9) Uani 1 1 d . . . . .
H43 H 0.127644 0.526386 -0.081602 0.059 Uiso 1 1 calc R . . . .
C3 C 0.0863(5) 0.8233(5) 0.52703(13) 0.0537(10) Uani 1 1 d . . . . .
H3 H 0.032537 0.912394 0.540082 0.064 Uiso 1 1 calc R . . . .
C15 C 0.3038(6) 0.6127(5) 0.27557(12) 0.0555(10) Uani 1 1 d . . . . .
H15 H 0.227373 0.634674 0.251357 0.067 Uiso 1 1 calc R . . . .
C13 C 0.5764(5) 0.5537(6) 0.30389(14) 0.0631(11) Uani 1 1 d . . . . .
H13 H 0.689748 0.535882 0.299450 0.076 Uiso 1 1 calc R . . . .
C14 C 0.4681(6) 0.5885(5) 0.26924(13) 0.0603(11) Uani 1 1 d . . . . .
H14 H 0.506165 0.595929 0.240839 0.072 Uiso 1 1 calc R . . . .
C33 C 0.3053(6) 1.0022(6) 0.22339(13) 0.0704(13) Uani 1 1 d . . . . .
H33 H 0.349284 0.948408 0.247745 0.084 Uiso 1 1 calc R . . . .
C32 C 0.2256(6) 1.2467(5) 0.19397(14) 0.0723(13) Uani 1 1 d . . . . .
H32 H 0.213912 1.362989 0.197494 0.087 Uiso 1 1 calc R . . . .
C19 C -0.1874(5) 0.9352(6) 0.34700(17) 0.0762(14) Uani 1 1 d . . . . .
H19 H -0.233307 0.846877 0.362278 0.091 Uiso 1 1 calc R . . . .
C29 C 0.5856(6) 0.4533(6) 0.15064(14) 0.0739(14) Uani 1 1 d . . . . .
H29 H 0.490685 0.389319 0.133263 0.089 Uiso 1 1 calc R . . . .
C31 C 0.2866(6) 1.1715(6) 0.22959(14) 0.0695(12) Uani 1 1 d . . . . .
H31 H 0.315650 1.233697 0.257961 0.083 Uiso 1 1 calc R . . . .
C23 C 0.0466(6) 1.1143(6) 0.33256(17) 0.0827(16) Uani 1 1 d . . . . .
H23 H 0.164806 1.151558 0.337157 0.099 Uiso 1 1 calc R . . . .
C20 C -0.2948(6) 1.0172(7) 0.3201(2) 0.0962(19) Uani 1 1 d . . . . .
H20 H -0.413978 0.984974 0.316908 0.115 Uiso 1 1 calc R . . . .
C21 C -0.2292(7) 1.1438(7) 0.2983(2) 0.101(2) Uani 1 1 d . . . . .
H21 H -0.300276 1.194016 0.277716 0.122 Uiso 1 1 calc R . . . .
C22 C -0.0623(8) 1.1968(7) 0.3062(2) 0.113(2) Uani 1 1 d . . . . .
H22 H -0.017943 1.292832 0.293540 0.136 Uiso 1 1 calc R . . . .
C27 C 0.6957(9) 0.3763(9) 0.1786(2) 0.112(2) Uani 1 1 d . . . . .
H27 H 0.677336 0.258778 0.179874 0.134 Uiso 1 1 calc R . . . .
C28 C 0.7523(6) 0.7176(9) 0.17434(19) 0.110(2) Uani 1 1 d . . . . .
H28 H 0.771777 0.834823 0.172695 0.132 Uiso 1 1 calc R . . . .
C25 C 0.8325(8) 0.4718(13) 0.2045(3) 0.158(4) Uani 1 1 d . . . . .
H25 H 0.907229 0.419693 0.223676 0.190 Uiso 1 1 calc R . . . .
C26 C 0.8591(7) 0.6400(13) 0.2024(3) 0.170(4) Uani 1 1 d . . . . .
H26 H 0.952003 0.704898 0.220342 0.204 Uiso 1 1 calc R . . . .

loop_
_atom_site_aniso_label
_atom_site_aniso_U_11
_atom_site_aniso_U_22
_atom_site_aniso_U_33
_atom_site_aniso_U_23
_atom_site_aniso_U_13
_atom_site_aniso_U_12
O3 0.0336(13) 0.0494(15) 0.0570(16) 0.0204(12) -0.0057(11) -0.0030(12)
O2 0.0567(16) 0.0406(15) 0.0573(16) 0.0178(12) -0.0040(13) 0.0002(13)
N4 0.0309(14) 0.0356(15) 0.0411(16) 0.0151(13) -0.0016(12) 0.0018(12)
O1 0.0407(15) 0.082(2) 0.0652(18) 0.0102(15) -0.0148(13) 0.0218(14)
N5 0.0383(16) 0.0380(16) 0.0386(16) 0.0109(13) -0.0008(12) -0.0006(13)
O4 0.0711(18) 0.0558(17) 0.0627(17) 0.0324(14) 0.0041(14) 0.0224(14)
N6 0.0487(17) 0.0478(18) 0.0403(17) 0.0081(14) 0.0086(14) 0.0105(15)
N3 0.0388(16) 0.0493(18) 0.0413(17) 0.0018(14) 0.0013(13) 0.0110(14)
N2 0.0352(15) 0.0557(19) 0.0414(17) 0.0133(15) 0.0007(13) 0.0029(14)
N1 0.0335(15) 0.0565(19) 0.0422(17) 0.0174(14) -0.0042(13) 0.0104(14)
C24 0.0315(17) 0.0363(19) 0.0345(18) 0.0091(15) 0.0034(14) 0.0044(15)
C9 0.0313(16) 0.0320(17) 0.0330(17) 0.0109(14) -0.0004(13) 0.0017(14)
C16 0.0341(17) 0.0339(18) 0.0339(18) 0.0086(14) 0.0010(14) 0.0016(14)
C35 0.0360(18) 0.041(2) 0.0346(18) 0.0066(15) 0.0060(14) 0.0071(15)
C5 0.0284(16) 0.0406(19) 0.0364(19) 0.0145(15) -0.0029(14) -0.0003(14)
C8 0.0298(16) 0.0356(18) 0.0386(19) 0.0088(15) -0.0042(14) 0.0010(14)
C4 0.0282(16) 0.044(2) 0.0350(18) 0.0107(16) -0.0016(14) -0.0006(15)
C41 0.0350(17) 0.0321(18) 0.0338(18) 0.0088(14) 0.0006(14) 0.0020(14)
C45 0.0277(16) 0.0353(18) 0.0327(17) 0.0088(14) -0.0014(13) 0.0058(14)
C47 0.0309(17) 0.0405(19) 0.0329(18) 0.0036(15) -0.0003(14) 0.0042(15)
C40 0.0345(17) 0.0325(18) 0.0378(19) 0.0122(15) -0.0057(14) -0.0003(14)
C18 0.0417(19) 0.0380(19) 0.0392(19) 0.0142(15) -0.0017(15) 0.0103(15)
C10 0.0393(19) 0.0383(19) 0.0371(19) 0.0028(15) -0.0019(15) 0.0010(15)
C37 0.0350(18) 0.0344(18) 0.0376(19) 0.0108(15) 0.0053(14) 0.0063(14)
C7 0.0402(19) 0.0384(19) 0.044(2) 0.0087(16) 0.0008(15) 0.0105(16)
C1 0.0370(19) 0.059(2) 0.039(2) 0.0214(18) -0.0033(15) -0.0042(18)
C6 0.0340(18) 0.043(2) 0.048(2) 0.0212(17) -0.0036(15) 0.0032(16)
C46 0.0410(19) 0.037(2) 0.0357(19) 0.0073(15) -0.0015(15) 0.0094(16)
C42 0.043(2) 0.046(2) 0.039(2) 0.0130(17) -0.0079(16) 0.0002(17)
C38 0.0325(17) 0.049(2) 0.042(2) 0.0088(16) 0.0036(15) 0.0139(15)
C39 0.0290(17) 0.042(2) 0.050(2) 0.0157(17) -0.0029(15) 0.0057(15)
C11 0.050(2) 0.052(2) 0.043(2) 0.0108(17) 0.0002(17) 0.0129(18)
C48 0.045(2) 0.049(2) 0.053(2) 0.0138(18) 0.0037(17) -0.0034(17)
C17 0.038(2) 0.053(2) 0.060(2) 0.0120(19) -0.0071(17) -0.0036(17)
C30 0.041(2) 0.093(3) 0.042(2) 0.032(2) 0.0083(17) 0.030(2)
C2 0.048(2) 0.067(3) 0.037(2) 0.0117(19) 0.0030(17) 0.000(2)
C36 0.074(3) 0.049(2) 0.041(2) 0.0074(18) 0.0039(19) 0.020(2)
C12 0.041(2) 0.069(3) 0.042(2) 0.0069(19) 0.0025(17) 0.0088(19)
C34 0.083(3) 0.044(2) 0.038(2) 0.0070(17) -0.0021(19) 0.011(2)
C44 0.050(2) 0.055(2) 0.044(2) 0.0026(18) 0.0072(18) 0.0102(19)
C43 0.060(2) 0.047(2) 0.036(2) 0.0060(17) 0.0008(18) -0.0018(19)
C3 0.053(2) 0.060(3) 0.049(2) 0.004(2) 0.0124(19) 0.007(2)
C15 0.073(3) 0.054(2) 0.037(2) 0.0062(18) -0.0059(19) 0.009(2)
C13 0.049(2) 0.090(3) 0.052(3) 0.003(2) 0.016(2) 0.008(2)
C14 0.075(3) 0.064(3) 0.041(2) 0.001(2) 0.013(2) 0.004(2)
C33 0.105(4) 0.066(3) 0.039(2) 0.008(2) -0.008(2) 0.017(3)
C32 0.112(4) 0.050(3) 0.054(3) -0.001(2) 0.000(3) 0.021(3)
C19 0.047(2) 0.079(3) 0.104(4) 0.048(3) -0.013(2) 0.003(2)
C29 0.098(4) 0.083(3) 0.057(3) 0.028(2) 0.018(2) 0.058(3)
C31 0.099(4) 0.060(3) 0.046(2) -0.004(2) 0.005(2) 0.007(3)
C23 0.057(3) 0.090(3) 0.106(4) 0.065(3) -0.011(3) 0.000(2)
C20 0.055(3) 0.088(4) 0.144(5) 0.048(4) -0.031(3) 0.009(3)
C21 0.078(4) 0.094(4) 0.132(5) 0.064(4) -0.037(3) 0.011(3)
C22 0.100(4) 0.107(4) 0.137(5) 0.093(4) -0.028(4) 0.000(3)
C27 0.120(5) 0.153(6) 0.103(4) 0.082(4) 0.051(4) 0.097(5)
C28 0.042(3) 0.176(6) 0.117(4) 0.098(4) -0.022(3) -0.010(3)
C25 0.060(4) 0.293(11) 0.166(7) 0.175(8) 0.028(4) 0.077(5)
C26 0.050(3) 0.290(11) 0.186(7) 0.180(8) -0.033(4) -0.007(5)

loop_
_atom_type_symbol
_atom_type_description
_atom_type_scat_dispersion_real
_atom_type_scat_dispersion_imag
_atom_type_scat_source
C C 0.0033 0.0016 'International Tables Vol C Tables 4.2.6.8 and 6.1.1.4'
H H 0.0000 0.0000 'International Tables Vol C Tables 4.2.6.8 and 6.1.1.4'
N N 0.0061 0.0033 'International Tables Vol C Tables 4.2.6.8 and 6.1.1.4'
O O 0.0106 0.0060 'International Tables Vol C Tables 4.2.6.8 and 6.1.1.4'

loop_
_geom_angle_atom_site_label_1
_geom_angle_atom_site_label_2
_geom_angle_atom_site_label_3
_geom_angle
_geom_angle_site_symmetry_1
_geom_angle_site_symmetry_3
_geom_angle_publ_flag
N5 N4 C18 118.5(2) . . ?
C24 N4 N5 113.2(2) . . ?
C24 N4 C18 128.3(3) . . ?
C16 N5 N4 107.8(3) . . ?
C3 N6 C4 116.4(3) . . ?
C41 N3 C44 116.5(3) . . ?
C47 N2 N1 108.0(3) . . ?
N2 N1 C30 118.8(3) . . ?
C46 N1 N2 113.2(3) . . ?
C46 N1 C30 127.9(3) . . ?
O3 C24 N4 127.8(3) . . ?
O3 C24 C9 126.8(3) . . ?
N4 C24 C9 105.5(3) . . ?
C16 C9 C24 99.7(2) . . ?
C16 C9 C8 111.5(3) . . ?
C16 C9 C4 110.9(3) . . ?
C8 C9 C24 111.5(3) . . ?
C8 C9 C4 114.3(3) . . ?
C4 C9 C24 107.7(2) . . ?
N5 C16 C9 113.8(3) . . ?
N5 C16 C17 122.2(3) . . ?
C17 C16 C9 124.0(3) . . ?
C36 C35 C37 118.5(3) . . ?
C36 C35 C34 117.5(3) . . ?
C34 C35 C37 124.0(3) . . ?
C4 C5 C1 118.0(3) . . ?
C4 C5 C6 120.7(3) . . ?
C1 C5 C6 121.2(3) . . ?
C10 C8 C9 118.3(3) . . ?
C7 C8 C9 121.2(3) . . ?
C7 C8 C10 120.3(3) . . ?
N6 C4 C9 113.9(3) . . ?
N6 C4 C5 123.8(3) . . ?
C5 C4 C9 122.3(3) . . ?
N3 C41 C45 114.0(3) . . ?
N3 C41 C40 123.8(3) . . ?
C40 C41 C45 122.2(3) . . ?
C41 C45 C46 107.9(3) . . ?
C47 C45 C41 111.2(3) . . ?
C47 C45 C37 110.7(3) . . ?
C47 C45 C46 100.0(2) . . ?
C37 C45 C41 114.2(3) . . ?
C37 C45 C46 111.8(3) . . ?
N2 C47 C45 113.4(3) . . ?
N2 C47 C48 122.1(3) . . ?
C48 C47 C45 124.4(3) . . ?
C41 C40 C42 117.8(3) . . ?
C41 C40 C39 120.8(3) . . ?
C42 C40 C39 121.4(3) . . ?
C19 C18 N4 120.6(3) . . ?
C23 C18 N4 119.6(3) . . ?
C23 C18 C19 119.6(4) . . ?
C11 C10 C8 122.9(3) . . ?
C12 C10 C8 119.3(3) . . ?
C12 C10 C11 117.8(3) . . ?
C35 C37 C45 118.0(3) . . ?
C38 C37 C35 120.5(3) . . ?
C38 C37 C45 121.2(3) . . ?
C8 C7 H7 117.9 . . ?
C8 C7 C6 124.2(3) . . ?
C6 C7 H7 117.9 . . ?
C5 C1 H1 120.6 . . ?
C2 C1 C5 118.9(3) . . ?
C2 C1 H1 120.6 . . ?
O4 C6 C5 121.4(3) . . ?
O4 C6 C7 121.4(3) . . ?
C7 C6 C5 117.1(3) . . ?
O2 C46 N1 127.7(3) . . ?
O2 C46 C45 127.1(3) . . ?
N1 C46 C45 105.3(3) . . ?
C40 C42 H42 120.4 . . ?
C43 C42 C40 119.3(3) . . ?
C43 C42 H42 120.4 . . ?
C37 C38 H38 117.9 . . ?
C37 C38 C39 124.1(3) . . ?
C39 C38 H38 117.9 . . ?
O1 C39 C40 121.6(3) . . ?
O1 C39 C38 121.0(3) . . ?
C38 C39 C40 117.4(3) . . ?
C10 C11 H11 119.8 . . ?
C10 C11 C15 120.4(4) . . ?
C15 C11 H11 119.8 . . ?
C47 C48 H48A 109.5 . . ?
C47 C48 H48B 109.5 . . ?
C47 C48 H48C 109.5 . . ?
H48A C48 H48B 109.5 . . ?
H48A C48 H48C 109.5 . . ?
H48B C48 H48C 109.5 . . ?
C16 C17 H17A 109.5 . . ?
C16 C17 H17B 109.5 . . ?
C16 C17 H17C 109.5 . . ?
H17A C17 H17B 109.5 . . ?
H17A C17 H17C 109.5 . . ?
H17B C17 H17C 109.5 . . ?
C29 C30 N1 121.2(4) . . ?
C29 C30 C28 121.5(4) . . ?
C28 C30 N1 117.4(4) . . ?
C1 C2 H2 120.7 . . ?
C1 C2 C3 118.7(4) . . ?
C3 C2 H2 120.7 . . ?
C35 C36 H36 119.4 . . ?
C32 C36 C35 121.1(4) . . ?
C32 C36 H36 119.4 . . ?
C10 C12 H12 119.3 . . ?
C13 C12 C10 121.4(4) . . ?
C13 C12 H12 119.3 . . ?
C35 C34 H34 119.5 . . ?
C33 C34 C35 121.0(4) . . ?
C33 C34 H34 119.5 . . ?
N3 C44 H44 118.0 . . ?
N3 C44 C43 124.1(4) . . ?
C43 C44 H44 118.0 . . ?
C42 C43 C44 118.6(3) . . ?
C42 C43 H43 120.7 . . ?
C44 C43 H43 120.7 . . ?
N6 C3 C2 124.1(4) . . ?
N6 C3 H3 117.9 . . ?
C2 C3 H3 117.9 . . ?
C11 C15 H15 119.9 . . ?
C14 C15 C11 120.1(4) . . ?
C14 C15 H15 119.9 . . ?
C12 C13 H13 119.8 . . ?
C14 C13 C12 120.5(4) . . ?
C14 C13 H13 119.8 . . ?
C15 C14 H14 120.1 . . ?
C13 C14 C15 119.7(4) . . ?
C13 C14 H14 120.1 . . ?
C34 C33 H33 119.5 . . ?
C34 C33 C31 121.1(4) . . ?
C31 C33 H33 119.5 . . ?
C36 C32 H32 119.6 . . ?
C31 C32 C36 120.8(4) . . ?
C31 C32 H32 119.6 . . ?
C18 C19 H19 119.8 . . ?
C18 C19 C20 120.3(4) . . ?
C20 C19 H19 119.8 . . ?
C30 C29 H29 120.4 . . ?
C30 C29 C27 119.1(6) . . ?
C27 C29 H29 120.4 . . ?
C33 C31 H31 120.8 . . ?
C32 C31 C33 118.5(4) . . ?
C32 C31 H31 120.8 . . ?
C18 C23 H23 120.3 . . ?
C18 C23 C22 119.4(4) . . ?
C22 C23 H23 120.3 . . ?
C19 C20 H20 120.1 . . ?
C21 C20 C19 119.8(5) . . ?
C21 C20 H20 120.1 . . ?
C20 C21 H21 120.5 . . ?
C22 C21 C20 119.0(4) . . ?
C22 C21 H21 120.5 . . ?
C23 C22 H22 119.3 . . ?
C21 C22 C23 121.4(5) . . ?
C21 C22 H22 119.3 . . ?
C29 C27 H27 120.0 . . ?
C25 C27 C29 119.9(6) . . ?
C25 C27 H27 120.0 . . ?
C30 C28 H28 120.6 . . ?
C26 C28 C30 118.8(6) . . ?
C26 C28 H28 120.6 . . ?
C27 C25 H25 120.0 . . ?
C26 C25 C27 119.9(5) . . ?
C26 C25 H25 120.0 . . ?
C28 C26 H26 119.6 . . ?
C25 C26 C28 120.7(7) . . ?
C25 C26 H26 119.6 . . ?

loop_
_geom_bond_atom_site_label_1
_geom_bond_atom_site_label_2
_geom_bond_distance
_geom_bond_site_symmetry_2
_geom_bond_publ_flag
O3 C24 1.212(4) . ?
O2 C46 1.208(4) . ?
N4 N5 1.412(4) . ?
N4 C24 1.363(4) . ?
N4 C18 1.423(4) . ?
O1 C39 1.222(4) . ?
N5 C16 1.275(4) . ?
O4 C6 1.219(4) . ?
N6 C4 1.342(4) . ?
N6 C3 1.335(5) . ?
N3 C41 1.334(4) . ?
N3 C44 1.342(4) . ?
N2 N1 1.409(4) . ?
N2 C47 1.276(4) . ?
N1 C46 1.364(4) . ?
N1 C30 1.418(4) . ?
C24 C9 1.547(4) . ?
C9 C16 1.513(4) . ?
C9 C8 1.520(5) . ?
C9 C4 1.524(4) . ?
C16 C17 1.486(4) . ?
C35 C37 1.487(5) . ?
C35 C36 1.386(5) . ?
C35 C34 1.391(5) . ?
C5 C4 1.376(4) . ?
C5 C1 1.397(5) . ?
C5 C6 1.477(5) . ?
C8 C10 1.488(5) . ?
C8 C7 1.332(4) . ?
C41 C45 1.526(4) . ?
C41 C40 1.385(4) . ?
C45 C47 1.511(4) . ?
C45 C37 1.523(4) . ?
C45 C46 1.544(4) . ?
C47 C48 1.479(5) . ?
C40 C42 1.393(5) . ?
C40 C39 1.468(5) . ?
C18 C19 1.358(5) . ?
C18 C23 1.349(5) . ?
C10 C11 1.392(5) . ?
C10 C12 1.383(5) . ?
C37 C38 1.337(4) . ?
C7 H7 0.9500 . ?
C7 C6 1.464(5) . ?
C1 H1 0.9500 . ?
C1 C2 1.367(5) . ?
C42 H42 0.9500 . ?
C42 C43 1.366(5) . ?
C38 H38 0.9500 . ?
C38 C39 1.464(5) . ?
C11 H11 0.9500 . ?
C11 C15 1.398(5) . ?
C48 H48A 0.9800 . ?
C48 H48B 0.9800 . ?
C48 H48C 0.9800 . ?
C17 H17A 0.9800 . ?
C17 H17B 0.9800 . ?
C17 H17C 0.9800 . ?
C30 C29 1.357(6) . ?
C30 C28 1.390(7) . ?
C2 H2 0.9500 . ?
C2 C3 1.376(5) . ?
C36 H36 0.9500 . ?
C36 C32 1.382(5) . ?
C12 H12 0.9500 . ?
C12 C13 1.379(5) . ?
C34 H34 0.9500 . ?
C34 C33 1.365(5) . ?
C44 H44 0.9500 . ?
C44 C43 1.372(5) . ?
C43 H43 0.9500 . ?
C3 H3 0.9500 . ?
C15 H15 0.9500 . ?
C15 C14 1.373(6) . ?
C13 H13 0.9500 . ?
C13 C14 1.364(6) . ?
C14 H14 0.9500 . ?
C33 H33 0.9500 . ?
C33 C31 1.388(6) . ?
C32 H32 0.9500 . ?
C32 C31 1.365(6) . ?
C19 H19 0.9500 . ?
C19 C20 1.387(6) . ?
C29 H29 0.9500 . ?
C29 C27 1.394(6) . ?
C31 H31 0.9500 . ?
C23 H23 0.9500 . ?
C23 C22 1.387(6) . ?
C20 H20 0.9500 . ?
C20 C21 1.359(7) . ?
C21 H21 0.9500 . ?
C21 C22 1.343(7) . ?
C22 H22 0.9500 . ?
C27 H27 0.9500 . ?
C27 C25 1.391(11) . ?
C28 H28 0.9500 . ?
C28 C26 1.383(7) . ?
C25 H25 0.9500 . ?
C25 C26 1.361(12) . ?
C26 H26 0.9500 . ?
